data_2200663
loop_
_publ_author_name
'M. Subha Nandhini'
'R. V. Krishnakumar'
'S. Natarajan'

_publ_section_title
;
 Dichlorobis(<small>DL</small>-valine)zinc(II)
;
_journal_issue 11
_journal_name_full 'Acta Crystallographica Section E'
_journal_page_first m498
_journal_page_last m500
_journal_paper_doi 10.1107/S1600536801016099
_journal_volume 57
_journal_year 2001
_chemical_formula_iupac '[Zn Cl2 (C5 H11 N O2)2]'
_chemical_formula_moiety 'C10 H22 Cl2 N2 O4 Zn'
_chemical_formula_sum 'C10 H22 Cl2 N2 O4 Zn'
_chemical_formula_weight 370.57
_chemical_name_common Dichlorobis(DL-valine)zinc(II)
_chemical_name_systematic
;
Dichlorobis(DL-valine)zinc(II)
;
_space_group_IT_number 15
_symmetry_cell_setting monoclinic
_symmetry_space_group_name_Hall '-C 2yc'
_symmetry_space_group_name_H-M 'C 1 2/c 1'
_cell_angle_alpha 90.00
_cell_angle_beta 103.02(2)
_cell_angle_gamma 90.00
_cell_formula_units_Z 4
_cell_length_a 19.997(2)
_cell_length_b 6.2259(10)
_cell_length_c 13.5028(10)
_cell_measurement_reflns_used 25
_cell_measurement_temperature 293(2)
_cell_measurement_theta_max 27
_cell_measurement_theta_min 15
_cell_volume 1637.9(4)
_computing_cell_refinement 'CAD-4 Software'
_computing_data_collection 'CAD-4 Software (Enraf-Nonius, 1989)'
_computing_data_reduction 'CAD-4 Software'
_computing_molecular_graphics 'PLATON (Spek, 1999)'
_computing_publication_material SHELXL97
_computing_structure_refinement 'SHELXL97 (Sheldrick, 1997)'
_computing_structure_solution 'SHELXS97 (Sheldrick, 1990)'
_diffrn_ambient_temperature 293(2)
_diffrn_measured_fraction_theta_full .480
_diffrn_measured_fraction_theta_max .480
_diffrn_measurement_device_type 'Enraf-Nonius CAD-4'
_diffrn_measurement_method \w-2\q
_diffrn_radiation_monochromator graphite
_diffrn_radiation_source 'fine-focus sealed tube'
_diffrn_radiation_type CuK\a
_diffrn_radiation_wavelength 1.54180
_diffrn_reflns_av_R_equivalents .0475
_diffrn_reflns_av_sigmaI/netI .0098
_diffrn_reflns_limit_h_max 23
_diffrn_reflns_limit_h_min -24
_diffrn_reflns_limit_k_max 7
_diffrn_reflns_limit_k_min 0
_diffrn_reflns_limit_l_max 16
_diffrn_reflns_limit_l_min -15
_diffrn_reflns_number 1526
_diffrn_reflns_theta_full 67.89
_diffrn_reflns_theta_max 67.89
_diffrn_reflns_theta_min 4.54
_diffrn_standards_decay_% <2
_diffrn_standards_interval_count 100
_diffrn_standards_number 2
_exptl_absorpt_coefficient_mu 5.189
_exptl_absorpt_correction_T_max .60
_exptl_absorpt_correction_T_min .40
_exptl_absorpt_correction_type '\y scan'
_exptl_absorpt_process_details '(North et al., 1968)'
_exptl_crystal_colour colorless
_exptl_crystal_density_diffrn 1.503
_exptl_crystal_density_meas 1.52
_exptl_crystal_density_method 'flotation in a mixture of xylene and bromoform'
_exptl_crystal_description plates
_exptl_crystal_F_000 768
_exptl_crystal_size_max .24
_exptl_crystal_size_mid .18
_exptl_crystal_size_min .10
_refine_diff_density_max 1.062
_refine_diff_density_min -.893
_refine_ls_extinction_method none
_refine_ls_goodness_of_fit_ref 1.109
_refine_ls_hydrogen_treatment constr
_refine_ls_matrix_type full
_refine_ls_number_parameters 87
_refine_ls_number_reflns 1435
_refine_ls_number_restraints 0
_refine_ls_restrained_S_all 1.109
_refine_ls_R_factor_all .0533
_refine_ls_R_factor_gt .0527
_refine_ls_shift/su_max <0.001
_refine_ls_shift/su_mean .000
_refine_ls_structure_factor_coef Fsqd
_refine_ls_weighting_details 'calc w = 1/[\s^2^(Fo^2^)+(0.1048P)^2^+1.3333P] where P = (Fo^2^+2Fc^2^)/3'
_refine_ls_weighting_scheme calc
_refine_ls_wR_factor_ref .1372
_reflns_number_gt 1394
_reflns_number_total 1435
_reflns_threshold_expression I>2\s(I)
_cod_data_source_file cv6062.cif
_cod_data_source_block I
_cod_original_cell_volume 1637.9(3)
_cod_original_sg_symbol_H-M 'C 2/c'
_cod_database_code 2200663
_cod_database_fobs_code 2200663

loop_
_symmetry_equiv_pos_as_xyz
'x, y, z'
'x, -y, z+1/2'
'x+1/2, y+1/2, z'
'x+1/2, -y+1/2, z+1/2'
'-x, -y, -z'
'-x, y, -z-1/2'
'-x+1/2, -y+1/2, -z'
'-x+1/2, y+1/2, -z-1/2'

loop_
_atom_site_label
_atom_site_fract_x
_atom_site_fract_y
_atom_site_fract_z
_atom_site_U_iso_or_equiv
_atom_site_adp_type
_atom_site_calc_flag
_atom_site_refinement_flags
_atom_site_occupancy
_atom_site_disorder_assembly
_atom_site_disorder_group
_atom_site_type_symbol
Zn1 .0000 .23870(6) .7500 .0332(3) Uani d S 1 . . Zn
Cl1 .08490(3) .03328(12) .83847(5) .0481(3) Uani d . 1 . . Cl
N1 -.06037(12) .8226(3) .89686(18) .0377(5) Uani d . 1 . . N
H1A -.0770 .9442 .9163 .057 Uiso calc R 1 . . H
H1B -.0694 .8170 .8293 .057 Uiso calc R 1 . . H
H1C -.0152 .8178 .9213 .057 Uiso calc R 1 . . H
O1 -.03602(11) .4567(3) .82769(16) .0458(5) Uani d . 1 . . O
O2 -.06796(12) .2625(3) .94793(18) .0442(6) Uani d . 1 . . O
C2 -.09324(13) .6360(4) .93640(19) .0323(6) Uani d . 1 . . C
H2 -.0814 .6406 1.0109 .039 Uiso calc R 1 . . H
C3 -.17161(15) .6472(5) .9000(3) .0519(8) Uani d . 1 . . C
H3 -.1856 .7939 .9122 .062 Uiso calc R 1 . . H
C1 -.06352(11) .4305(4) .90147(19) .0304(5) Uani d . 1 . . C
C4 -.2063(2) .4966(8) .9619(4) .0842(14) Uani d . 1 . . C
H4A -.2552 .5059 .9379 .126 Uiso calc R 1 . . H
H4B -.1939 .5372 1.0322 .126 Uiso calc R 1 . . H
H4C -.1916 .3519 .9544 .126 Uiso calc R 1 . . H
C5 -.19570(19) .6031(6) .7863(3) .0724(11) Uani d . 1 . . C
H5A -.1735 .7011 .7491 .109 Uiso calc R 1 . . H
H5B -.2445 .6222 .7662 .109 Uiso calc R 1 . . H
H5C -.1842 .4583 .7722 .109 Uiso calc R 1 . . H

loop_
_atom_site_aniso_label
_atom_site_aniso_U_11
_atom_site_aniso_U_22
_atom_site_aniso_U_33
_atom_site_aniso_U_12
_atom_site_aniso_U_13
_atom_site_aniso_U_23
Zn1 .0409(4) .0207(3) .0424(4) .000 .0188(3) .000
Cl1 .0471(4) .0421(5) .0536(5) .0102(3) .0083(3) -.0017(3)
N1 .0418(12) .0209(10) .0499(13) -.0003(8) .0090(10) -.0016(9)
O1 .0649(13) .0294(10) .0527(12) .0067(8) .0334(10) -.0019(8)
O2 .0555(13) .0218(10) .0590(14) .0052(7) .0211(11) .0057(7)
C2 .0408(13) .0203(11) .0391(13) .0034(9) .0160(11) -.0005(9)
C3 .0369(14) .0358(15) .087(2) .0070(11) .0213(14) .0019(14)
C1 .0302(11) .0209(11) .0407(13) .0031(9) .0092(10) -.0019(9)
C4 .058(2) .078(3) .134(4) -.0003(19) .057(2) .011(3)
C5 .0461(17) .065(2) .093(3) -.0020(16) -.0128(17) .007(2)

loop_
_atom_type_symbol
_atom_type_description
_atom_type_scat_dispersion_real
_atom_type_scat_dispersion_imag
_atom_type_scat_source
Zn Zn -1.5491 .6778 'International Tables Vol C Tables 4.2.6.8 and 6.1.1.4'
Cl Cl .3639 .7018 'International Tables Vol C Tables 4.2.6.8 and 6.1.1.4'
C C .0181 .0091 'International Tables Vol C Tables 4.2.6.8 and 6.1.1.4'
H H .0000 .0000 'International Tables Vol C Tables 4.2.6.8 and 6.1.1.4'
N N .0311 .0180 'International Tables Vol C Tables 4.2.6.8 and 6.1.1.4'
O O .0492 .0322 'International Tables Vol C Tables 4.2.6.8 and 6.1.1.4'

loop_
_geom_angle_atom_site_label_1
_geom_angle_atom_site_label_2
_geom_angle_atom_site_label_3
_geom_angle_site_symmetry_1
_geom_angle_site_symmetry_3
_geom_angle
_geom_angle_publ_flag
O1 Zn1 O1 . 6_557 91.77(12) y
O1 Zn1 Cl1 . 6_557 110.88(7) y
O1 Zn1 Cl1 6_557 6_557 115.94(7) ?
O1 Zn1 Cl1 . . 115.94(7) y
O1 Zn1 Cl1 6_557 . 110.88(7) ?
Cl1 Zn1 Cl1 6_557 . 110.47(4) ?
C2 N1 H1A . . 109.5 ?
C2 N1 H1B . . 109.5 ?
H1A N1 H1B . . 109.5 ?
C2 N1 H1C . . 109.5 ?
H1A N1 H1C . . 109.5 ?
H1B N1 H1C . . 109.5 ?
C1 O1 Zn1 . . 128.24(17) ?
N1 C2 C1 . . 107.9(2) y
N1 C2 C3 . . 110.5(2) y
C1 C2 C3 . . 112.3(2) y
N1 C2 H2 . . 108.7 ?
C1 C2 H2 . . 108.7 ?
C3 C2 H2 . . 108.7 ?
C4 C3 C5 . . 111.2(3) y
C4 C3 C2 . . 110.7(3) y
C5 C3 C2 . . 112.5(3) y
C4 C3 H3 . . 107.4 ?
C5 C3 H3 . . 107.4 ?
C2 C3 H3 . . 107.4 ?
O2 C1 O1 . . 127.6(2) y
O2 C1 C2 . . 118.4(2) y
O1 C1 C2 . . 114.0(2) y
C3 C4 H4A . . 109.5 ?
C3 C4 H4B . . 109.5 ?
H4A C4 H4B . . 109.5 ?
C3 C4 H4C . . 109.5 ?
H4A C4 H4C . . 109.5 ?
H4B C4 H4C . . 109.5 ?
C3 C5 H5A . . 109.5 ?
C3 C5 H5B . . 109.5 ?
H5A C5 H5B . . 109.5 ?
C3 C5 H5C . . 109.5 ?
H5A C5 H5C . . 109.5 ?
H5B C5 H5C . . 109.5 ?

loop_
_geom_bond_atom_site_label_1
_geom_bond_atom_site_label_2
_geom_bond_site_symmetry_2
_geom_bond_distance
_geom_bond_publ_flag
Zn1 O1 . 1.9500(18) y
Zn1 O1 6_557 1.9500(18) ?
Zn1 Cl1 6_557 2.2430(8) ?
Zn1 Cl1 . 2.2430(8) y
N1 C2 . 1.492(3) y
N1 H1A . .8900 ?
N1 H1B . .8900 ?
N1 H1C . .8900 ?
O1 C1 . 1.252(3) y
O2 C1 . 1.233(3) y
C2 C1 . 1.529(3) y
C2 C3 . 1.535(4) y
C2 H2 . .9800 ?
C3 C4 . 1.522(5) y
C3 C5 . 1.526(5) y
C3 H3 . .9800 ?
C4 H4A . .9600 ?
C4 H4B . .9600 ?
C4 H4C . .9600 ?
C5 H5A . .9600 ?
C5 H5B . .9600 ?
C5 H5C . .9600 ?

loop_
_geom_hbond_atom_site_label_D
_geom_hbond_atom_site_label_H
_geom_hbond_atom_site_label_A
_geom_hbond_site_symmetry_A
_geom_hbond_distance_DH
_geom_hbond_distance_HA
_geom_hbond_distance_DA
_geom_hbond_angle_DHA
N1 H1A O2 1_565 .89 2.03 2.837(3) 150.8
N1 H1B Cl1 6_567 .89 2.59 3.370(2) 146.3
N1 H1C O2 5_567 .89 2.19 2.972(3) 146.0

loop_
_geom_torsion_atom_site_label_1
_geom_torsion_atom_site_label_2
_geom_torsion_atom_site_label_3
_geom_torsion_atom_site_label_4
_geom_torsion_site_symmetry_1
_geom_torsion
_geom_torsion_publ_flag
O1 Zn1 O1 C1 6_557 -174.3(3) ?
Cl1 Zn1 O1 C1 6_557 67.0(2) ?
Cl1 Zn1 O1 C1 . -60.0(2) ?
N1 C2 C3 C4 . -164.4(3) y
C1 C2 C3 C4 . 75.0(4) y
N1 C2 C3 C5 . 70.5(3) y
C1 C2 C3 C5 . -50.1(3) y
Zn1 O1 C1 O2 . 7.7(4) ?
Zn1 O1 C1 C2 . -173.36(17) ?
N1 C2 C1 O2 . 159.6(2) y
C3 C2 C1 O2 . -78.4(3) y
N1 C2 C1 O1 . -19.4(3) y
C3 C2 C1 O1 . 102.6(3) y
